data_4105560
loop_
_publ_author_name
'Yandong Zhang'
'Jun Hee Lee'
'Samuel J. Danishefsky'

_publ_section_title
;
 Antarafacial Mediation of Oxygen Delivery by a Phenylsulfinyl Group in
 the Epoxidation of Proximal Double Bonds: Intramolecular Trapping of an
 Early Pummerer Intermediate with Stereoelectronic Control
;
_journal_name_full 'Journal of the American Chemical Society'
_journal_page_first 752
_journal_page_last 755
_journal_paper_doi 10.1021/ja1107707
_journal_volume 133
_journal_year 2011
_chemical_formula_sum 'C21 H26 O2 S'
_chemical_formula_weight 342.48
_chemical_name_systematic
; 
 ? 
;
_space_group_IT_number 14
_symmetry_cell_setting monoclinic
_symmetry_space_group_name_Hall '-P 2ybc'
_symmetry_space_group_name_H-M 'P 1 21/c 1'
_atom_sites_solution_hydrogens geom
_atom_sites_solution_primary direct
_atom_sites_solution_secondary difmap
_audit_creation_method SHELXL-97
_cell_angle_alpha 90.00
_cell_angle_beta 91.468(4)
_cell_angle_gamma 90.00
_cell_formula_units_Z 8
_cell_length_a 13.182(3)
_cell_length_b 19.464(5)
_cell_length_c 14.135(4)
_cell_measurement_reflns_used 9975
_cell_measurement_temperature 150(2)
_cell_measurement_theta_max 29.85
_cell_measurement_theta_min 2.33
_cell_volume 3625.5(16)
_computing_cell_refinement 'Bruker SAINT'
_computing_data_collection 'Bruker APEX2'
_computing_data_reduction 'Bruker SAINT'
_computing_molecular_graphics 'Bruker SHELXTL'
_computing_publication_material 'Bruker SHELXTL'
_computing_structure_refinement 'SHELXL-97 (Sheldrick, 2008)'
_computing_structure_solution 'SHELXS-97 (Sheldrick, 2008)'
_diffrn_ambient_temperature 150(2)
_diffrn_measured_fraction_theta_full 0.998
_diffrn_measured_fraction_theta_max 0.998
_diffrn_measurement_device_type 'Bruker APEX-II CCD'
_diffrn_measurement_method '\f and \w scans'
_diffrn_radiation_monochromator graphite
_diffrn_radiation_source 'fine-focus sealed tube'
_diffrn_radiation_type MoK\a
_diffrn_radiation_wavelength 0.71073
_diffrn_reflns_av_R_equivalents 0.0653
_diffrn_reflns_av_sigmaI/netI 0.0529
_diffrn_reflns_limit_h_max 18
_diffrn_reflns_limit_h_min -18
_diffrn_reflns_limit_k_max 27
_diffrn_reflns_limit_k_min -27
_diffrn_reflns_limit_l_max 20
_diffrn_reflns_limit_l_min -20
_diffrn_reflns_number 58254
_diffrn_reflns_theta_full 30.62
_diffrn_reflns_theta_max 30.62
_diffrn_reflns_theta_min 1.55
_exptl_absorpt_coefficient_mu 0.189
_exptl_absorpt_correction_T_max 0.9814
_exptl_absorpt_correction_T_min 0.9491
_exptl_absorpt_correction_type empirical
_exptl_absorpt_process_details SADABS
_exptl_crystal_colour colorless
_exptl_crystal_density_diffrn 1.255
_exptl_crystal_description block
_exptl_crystal_F_000 1472
_exptl_crystal_size_max 0.28
_exptl_crystal_size_mid 0.12
_exptl_crystal_size_min 0.10
_refine_diff_density_max 0.378
_refine_diff_density_min -0.285
_refine_diff_density_rms 0.051
_refine_ls_extinction_method none
_refine_ls_goodness_of_fit_ref 1.014
_refine_ls_hydrogen_treatment constr
_refine_ls_matrix_type full
_refine_ls_number_parameters 433
_refine_ls_number_reflns 11142
_refine_ls_number_restraints 0
_refine_ls_restrained_S_all 1.014
_refine_ls_R_factor_all 0.0906
_refine_ls_R_factor_gt 0.0477
_refine_ls_shift/su_max 0.001
_refine_ls_shift/su_mean 0.000
_refine_ls_structure_factor_coef Fsqd
_refine_ls_weighting_details 'calc w=1/[\s^2^(Fo^2^)+(0.0436P)^2^+0.9910P] where P=(Fo^2^+2Fc^2^)/3'
_refine_ls_weighting_scheme calc
_refine_ls_wR_factor_gt 0.1004
_refine_ls_wR_factor_ref 0.1183
_reflns_number_gt 7123
_reflns_number_total 11142
_reflns_threshold_expression >2sigma(I)
_cod_data_source_file ja1107707_si_004.cif
_cod_data_source_block yd6s10
_cod_original_cell_volume 3625.7(16)
_cod_database_code 4105560

loop_
_symmetry_equiv_pos_as_xyz
'x, y, z'
'-x, y+1/2, -z+1/2'
'-x, -y, -z'
'x, -y-1/2, z-1/2'

loop_
_atom_site_label
_atom_site_type_symbol
_atom_site_fract_x
_atom_site_fract_y
_atom_site_fract_z
_atom_site_U_iso_or_equiv
_atom_site_adp_type
_atom_site_occupancy
_atom_site_symmetry_multiplicity
_atom_site_calc_flag
_atom_site_refinement_flags
S1 S 0.47752(3) 0.35929(2) 0.56015(3) 0.03235(10) Uani 1 1 d .
O12 O 0.65102(8) 0.25672(6) 0.68103(8) 0.0362(3) Uani 1 1 d .
O11 O 0.37891(9) 0.27482(7) 0.90933(8) 0.0374(3) Uani 1 1 d .
C1 C 0.57007(12) 0.23359(8) 0.65314(11) 0.0268(3) Uani 1 1 d .
C2 C 0.56345(13) 0.17709(9) 0.58046(12) 0.0340(4) Uani 1 1 d .
H2A H 0.6324 0.1646 0.5603 0.041 Uiso 1 1 calc R
H2B H 0.5240 0.1931 0.5241 0.041 Uiso 1 1 calc R
C3 C 0.51174(14) 0.11431(9) 0.62300(13) 0.0392(4) Uani 1 1 d .
H3A H 0.5036 0.0781 0.5742 0.047 Uiso 1 1 calc R
H3B H 0.5546 0.0957 0.6755 0.047 Uiso 1 1 calc R
C4 C 0.40838(13) 0.13401(9) 0.65978(12) 0.0337(4) Uani 1 1 d .
H4A H 0.3772 0.0933 0.6894 0.040 Uiso 1 1 calc R
H4B H 0.3638 0.1484 0.6060 0.040 Uiso 1 1 calc R
C5 C 0.41543(12) 0.19221(8) 0.73207(11) 0.0276(3) Uani 1 1 d .
H5A H 0.4566 0.1749 0.7875 0.033 Uiso 1 1 calc R
C6 C 0.31129(12) 0.21082(9) 0.76774(12) 0.0329(4) Uani 1 1 d .
H6A H 0.2649 0.2180 0.7124 0.039 Uiso 1 1 calc R
H6B H 0.2851 0.1713 0.8039 0.039 Uiso 1 1 calc R
C7 C 0.30799(12) 0.27342(10) 0.82916(11) 0.0330(4) Uani 1 1 d .
C8 C 0.20239(14) 0.29611(12) 0.85351(13) 0.0479(5) Uani 1 1 d .
H8A H 0.1706 0.2600 0.8923 0.057 Uiso 1 1 calc R
H8B H 0.1612 0.3010 0.7943 0.057 Uiso 1 1 calc R
C9 C 0.20048(17) 0.36344(14) 0.90707(16) 0.0636(7) Uani 1 1 d .
H9A H 0.1296 0.3798 0.9110 0.076 Uiso 1 1 calc R
H9B H 0.2276 0.3564 0.9723 0.076 Uiso 1 1 calc R
C10 C 0.26300(19) 0.41634(13) 0.85808(16) 0.0628(7) Uani 1 1 d .
H10A H 0.2558 0.4609 0.8909 0.075 Uiso 1 1 calc R
H10B H 0.2365 0.4220 0.7924 0.075 Uiso 1 1 calc R
C11 C 0.37586(16) 0.39748(10) 0.85565(14) 0.0452(5) Uani 1 1 d .
H11A H 0.4092 0.4269 0.8085 0.054 Uiso 1 1 calc R
H11B H 0.4078 0.4073 0.9183 0.054 Uiso 1 1 calc R
C12 C 0.39377(13) 0.32285(9) 0.83104(11) 0.0317(4) Uani 1 1 d .
C13 C 0.48909(12) 0.30686(9) 0.77682(11) 0.0286(3) Uani 1 1 d .
H13A H 0.5405 0.2866 0.8209 0.034 Uiso 1 1 calc R
H13B H 0.5172 0.3503 0.7521 0.034 Uiso 1 1 calc R
C14 C 0.47003(11) 0.25724(8) 0.69418(10) 0.0234(3) Uani 1 1 d .
C15 C 0.40398(11) 0.29298(8) 0.61676(10) 0.0240(3) Uani 1 1 d .
H15A H 0.3434 0.3136 0.6455 0.029 Uiso 1 1 calc R
H15B H 0.3807 0.2588 0.5691 0.029 Uiso 1 1 calc R
C16 C 0.38784(12) 0.40051(8) 0.48506(11) 0.0249(3) Uani 1 1 d .
C17 C 0.28366(12) 0.38903(8) 0.48510(11) 0.0279(3) Uani 1 1 d .
H17A H 0.2560 0.3557 0.5262 0.033 Uiso 1 1 calc R
C18 C 0.22055(13) 0.42667(9) 0.42475(12) 0.0329(4) Uani 1 1 d .
H18A H 0.1495 0.4186 0.4247 0.039 Uiso 1 1 calc R
C19 C 0.25882(13) 0.47565(9) 0.36463(12) 0.0344(4) Uani 1 1 d .
H19A H 0.2146 0.5012 0.3239 0.041 Uiso 1 1 calc R
C20 C 0.36252(13) 0.48690(9) 0.36460(12) 0.0337(4) Uani 1 1 d .
H20A H 0.3897 0.5205 0.3236 0.040 Uiso 1 1 calc R
C21 C 0.42661(12) 0.44965(8) 0.42376(11) 0.0287(3) Uani 1 1 d .
H21A H 0.4977 0.4575 0.4228 0.034 Uiso 1 1 calc R
S2 S 0.03569(3) 0.63284(2) 0.27443(3) 0.03506(11) Uani 1 1 d .
O21 O 0.11497(9) 0.67282(7) 0.65412(8) 0.0403(3) Uani 1 1 d .
O22 O -0.12796(8) 0.72907(7) 0.40600(9) 0.0397(3) Uani 1 1 d .
C22 C -0.04301(12) 0.75094(9) 0.39413(11) 0.0291(3) Uani 1 1 d .
C23 C -0.02414(12) 0.81594(9) 0.34031(13) 0.0357(4) Uani 1 1 d .
H23A H -0.0898 0.8379 0.3233 0.043 Uiso 1 1 calc R
H23B H 0.0106 0.8049 0.2809 0.043 Uiso 1 1 calc R
C24 C 0.04122(13) 0.86604(9) 0.39910(14) 0.0387(4) Uani 1 1 d .
H24A H 0.0586 0.9062 0.3596 0.046 Uiso 1 1 calc R
H24B H 0.0020 0.8828 0.4533 0.046 Uiso 1 1 calc R
C25 C 0.13826(12) 0.83201(8) 0.43581(12) 0.0323(4) Uani 1 1 d .
H25A H 0.1769 0.8649 0.4762 0.039 Uiso 1 1 calc R
H25B H 0.1809 0.8197 0.3817 0.039 Uiso 1 1 calc R
C26 C 0.11574(11) 0.76733(8) 0.49299(11) 0.0280(3) Uani 1 1 d .
H26A H 0.0748 0.7820 0.5480 0.034 Uiso 1 1 calc R
C27 C 0.21268(12) 0.73428(8) 0.53335(12) 0.0293(3) Uani 1 1 d .
H27A H 0.2588 0.7249 0.4807 0.035 Uiso 1 1 calc R
H27B H 0.2471 0.7675 0.5764 0.035 Uiso 1 1 calc R
C28 C 0.19574(12) 0.66860(9) 0.58642(11) 0.0297(3) Uani 1 1 d .
C29 C 0.29035(13) 0.63274(10) 0.62497(12) 0.0369(4) Uani 1 1 d .
H29A H 0.3046 0.6490 0.6903 0.044 Uiso 1 1 calc R
H29B H 0.3486 0.6460 0.5861 0.044 Uiso 1 1 calc R
C30 C 0.28210(14) 0.55439(10) 0.62599(14) 0.0425(4) Uani 1 1 d .
H30A H 0.2938 0.5366 0.5616 0.051 Uiso 1 1 calc R
H30B H 0.3358 0.5355 0.6688 0.051 Uiso 1 1 calc R
C31 C 0.17949(15) 0.52974(11) 0.65828(15) 0.0484(5) Uani 1 1 d .
H31A H 0.1672 0.5475 0.7226 0.058 Uiso 1 1 calc R
H31B H 0.1790 0.4789 0.6611 0.058 Uiso 1 1 calc R
C32 C 0.09574(13) 0.55426(10) 0.59084(14) 0.0406(4) Uani 1 1 d .
H32A H 0.1003 0.5287 0.5306 0.049 Uiso 1 1 calc R
H32B H 0.0293 0.5434 0.6183 0.049 Uiso 1 1 calc R
C33 C 0.10012(12) 0.63020(9) 0.57022(11) 0.0307(3) Uani 1 1 d .
C34 C 0.01791(12) 0.65663(9) 0.50272(12) 0.0308(4) Uani 1 1 d .
H34A H -0.0391 0.6738 0.5403 0.037 Uiso 1 1 calc R
H34B H -0.0078 0.6177 0.4640 0.037 Uiso 1 1 calc R
C35 C 0.05093(11) 0.71399(8) 0.43598(11) 0.0262(3) Uani 1 1 d .
C36 C 0.11402(11) 0.68431(8) 0.35448(11) 0.0271(3) Uani 1 1 d .
H36A H 0.1697 0.6556 0.3813 0.033 Uiso 1 1 calc R
H36B H 0.1448 0.7225 0.3189 0.033 Uiso 1 1 calc R
C37 C 0.12615(12) 0.59439(8) 0.20136(11) 0.0268(3) Uani 1 1 d .
C38 C 0.22748(12) 0.61425(8) 0.19729(11) 0.0269(3) Uani 1 1 d .
H38A H 0.2518 0.6521 0.2338 0.032 Uiso 1 1 calc R
C39 C 0.29254(13) 0.57837(8) 0.13954(11) 0.0306(4) Uani 1 1 d .
H39A H 0.3616 0.5920 0.1369 0.037 Uiso 1 1 calc R
C40 C 0.25892(14) 0.52331(9) 0.08600(13) 0.0362(4) Uani 1 1 d .
H40A H 0.3046 0.4988 0.0476 0.043 Uiso 1 1 calc R
C41 C 0.15822(15) 0.50412(9) 0.08869(14) 0.0413(4) Uani 1 1 d .
H41A H 0.1342 0.4667 0.0512 0.050 Uiso 1 1 calc R
C42 C 0.09197(13) 0.53931(9) 0.14593(13) 0.0357(4) Uani 1 1 d .
H42A H 0.0228 0.5258 0.1474 0.043 Uiso 1 1 calc R

loop_
_atom_site_aniso_label
_atom_site_aniso_U_11
_atom_site_aniso_U_22
_atom_site_aniso_U_33
_atom_site_aniso_U_23
_atom_site_aniso_U_13
_atom_site_aniso_U_12
S1 0.02622(19) 0.0340(2) 0.0366(2) 0.01238(18) -0.00524(16) -0.00671(16)
O12 0.0241(6) 0.0445(7) 0.0396(7) -0.0025(6) -0.0033(5) -0.0052(5)
O11 0.0380(7) 0.0542(8) 0.0199(5) 0.0067(5) -0.0044(5) 0.0025(6)
C1 0.0260(8) 0.0284(8) 0.0258(8) 0.0044(6) -0.0037(6) -0.0015(6)
C2 0.0289(8) 0.0389(10) 0.0342(9) -0.0059(7) -0.0013(7) 0.0030(7)
C3 0.0466(10) 0.0297(9) 0.0408(10) -0.0039(8) -0.0094(8) 0.0028(8)
C4 0.0405(9) 0.0271(8) 0.0329(9) 0.0029(7) -0.0081(7) -0.0085(7)
C5 0.0288(8) 0.0298(8) 0.0238(7) 0.0062(6) -0.0052(6) -0.0056(6)
C6 0.0281(8) 0.0428(10) 0.0277(8) 0.0084(7) -0.0025(6) -0.0092(7)
C7 0.0314(8) 0.0483(11) 0.0191(7) 0.0066(7) -0.0024(6) 0.0023(7)
C8 0.0338(10) 0.0775(15) 0.0323(10) -0.0008(10) 0.0010(8) 0.0092(10)
C9 0.0522(13) 0.099(2) 0.0390(11) -0.0087(12) -0.0012(10) 0.0313(13)
C10 0.0823(17) 0.0627(15) 0.0430(12) -0.0073(11) -0.0056(12) 0.0361(13)
C11 0.0600(13) 0.0433(11) 0.0320(10) -0.0053(8) -0.0049(9) 0.0106(9)
C12 0.0370(9) 0.0385(10) 0.0192(7) 0.0019(7) -0.0035(6) 0.0030(7)
C13 0.0300(8) 0.0319(9) 0.0237(8) -0.0007(6) -0.0037(6) -0.0061(7)
C14 0.0233(7) 0.0262(8) 0.0205(7) 0.0008(6) -0.0044(6) -0.0042(6)
C15 0.0242(7) 0.0251(8) 0.0224(7) 0.0035(6) -0.0028(6) -0.0031(6)
C16 0.0299(8) 0.0214(7) 0.0234(7) 0.0009(6) -0.0008(6) -0.0006(6)
C17 0.0287(8) 0.0253(8) 0.0295(8) 0.0046(6) 0.0009(6) -0.0013(6)
C18 0.0280(8) 0.0301(9) 0.0403(10) 0.0041(7) -0.0018(7) 0.0017(7)
C19 0.0393(10) 0.0268(8) 0.0368(9) 0.0069(7) -0.0067(7) 0.0028(7)
C20 0.0430(10) 0.0281(9) 0.0300(9) 0.0080(7) 0.0003(7) -0.0057(7)
C21 0.0303(8) 0.0289(8) 0.0270(8) 0.0017(6) 0.0017(6) -0.0047(6)
S2 0.02423(19) 0.0414(3) 0.0394(2) -0.0108(2) -0.00191(17) -0.00381(17)
O21 0.0408(7) 0.0549(8) 0.0256(6) -0.0017(6) 0.0087(5) 0.0117(6)
O22 0.0231(6) 0.0512(8) 0.0449(7) 0.0131(6) 0.0017(5) -0.0014(5)
C22 0.0242(8) 0.0352(9) 0.0281(8) 0.0000(7) 0.0036(6) 0.0024(6)
C23 0.0257(8) 0.0406(10) 0.0410(10) 0.0119(8) 0.0040(7) 0.0035(7)
C24 0.0342(9) 0.0307(9) 0.0515(11) 0.0066(8) 0.0063(8) 0.0054(7)
C25 0.0288(8) 0.0277(8) 0.0407(10) -0.0037(7) 0.0038(7) 0.0006(7)
C26 0.0261(8) 0.0299(8) 0.0281(8) -0.0055(6) 0.0035(6) 0.0019(6)
C27 0.0265(8) 0.0314(9) 0.0299(8) -0.0083(7) -0.0013(6) 0.0014(6)
C28 0.0278(8) 0.0374(9) 0.0240(8) -0.0047(7) 0.0024(6) 0.0054(7)
C29 0.0322(9) 0.0469(11) 0.0311(9) -0.0027(8) -0.0053(7) 0.0062(8)
C30 0.0374(10) 0.0471(11) 0.0428(11) 0.0068(9) -0.0024(8) 0.0112(8)
C31 0.0453(11) 0.0504(12) 0.0497(12) 0.0177(10) 0.0019(9) 0.0093(9)
C32 0.0335(9) 0.0413(10) 0.0472(11) 0.0146(9) 0.0035(8) 0.0024(8)
C33 0.0290(8) 0.0371(9) 0.0264(8) 0.0034(7) 0.0046(6) 0.0043(7)
C34 0.0242(8) 0.0354(9) 0.0330(9) 0.0051(7) 0.0039(6) 0.0000(7)
C35 0.0211(7) 0.0299(8) 0.0277(8) 0.0005(6) 0.0039(6) -0.0015(6)
C36 0.0231(7) 0.0300(8) 0.0283(8) -0.0037(6) 0.0004(6) -0.0025(6)
C37 0.0313(8) 0.0221(8) 0.0268(8) 0.0017(6) -0.0033(6) 0.0006(6)
C38 0.0313(8) 0.0244(8) 0.0248(8) 0.0010(6) -0.0036(6) -0.0039(6)
C39 0.0306(8) 0.0311(9) 0.0300(8) 0.0007(7) -0.0036(7) -0.0005(7)
C40 0.0403(10) 0.0303(9) 0.0380(10) -0.0051(7) -0.0004(8) 0.0052(7)
C41 0.0478(11) 0.0286(9) 0.0473(11) -0.0123(8) -0.0041(9) -0.0031(8)
C42 0.0346(9) 0.0286(9) 0.0436(10) -0.0033(7) -0.0058(8) -0.0059(7)

loop_
_atom_type_symbol
_atom_type_description
_atom_type_scat_dispersion_real
_atom_type_scat_dispersion_imag
_atom_type_scat_source
C C 0.0033 0.0016 'International Tables Vol C Tables 4.2.6.8 and 6.1.1.4'
H H 0.0000 0.0000 'International Tables Vol C Tables 4.2.6.8 and 6.1.1.4'
O O 0.0106 0.0060 'International Tables Vol C Tables 4.2.6.8 and 6.1.1.4'
S S 0.1246 0.1234 'International Tables Vol C Tables 4.2.6.8 and 6.1.1.4'

loop_
_geom_angle_atom_site_label_1
_geom_angle_atom_site_label_2
_geom_angle_atom_site_label_3
_geom_angle
C16 S1 C15 103.42(7)
C7 O11 C12 61.19(10)
O12 C1 C2 121.81(15)
O12 C1 C14 121.72(14)
C2 C1 C14 116.37(13)
C1 C2 C3 109.50(14)
C4 C3 C2 110.20(14)
C3 C4 C5 112.11(14)
C6 C5 C4 111.05(13)
C6 C5 C14 110.49(13)
C4 C5 C14 113.18(13)
C7 C6 C5 115.25(13)
O11 C7 C12 59.90(10)
O11 C7 C6 116.14(14)
C12 C7 C6 120.30(14)
O11 C7 C8 113.34(14)
C12 C7 C8 120.86(17)
C6 C7 C8 114.28(15)
C7 C8 C9 113.26(17)
C10 C9 C8 110.31(18)
C9 C10 C11 113.02(18)
C12 C11 C10 113.08(18)
O11 C12 C7 58.91(10)
O11 C12 C11 114.45(14)
C7 C12 C11 120.20(16)
O11 C12 C13 112.22(13)
C7 C12 C13 119.81(15)
C11 C12 C13 116.61(15)
C12 C13 C14 113.07(13)
C1 C14 C13 110.72(12)
C1 C14 C15 110.07(12)
C13 C14 C15 109.55(13)
C1 C14 C5 107.29(13)
C13 C14 C5 108.57(12)
C15 C14 C5 110.62(12)
C14 C15 S1 109.58(10)
C17 C16 C21 119.16(14)
C17 C16 S1 125.02(12)
C21 C16 S1 115.80(12)
C18 C17 C16 119.46(15)
C19 C18 C17 121.38(16)
C18 C19 C20 119.05(15)
C21 C20 C19 120.41(15)
C20 C21 C16 120.54(15)
C37 S2 C36 102.54(7)
C28 O21 C33 61.10(10)
O22 C22 C23 122.10(15)
O22 C22 C35 121.32(15)
C23 C22 C35 116.57(13)
C22 C23 C24 111.09(14)
C25 C24 C23 111.38(14)
C24 C25 C26 111.47(14)
C27 C26 C25 111.84(13)
C27 C26 C35 110.81(13)
C25 C26 C35 112.77(13)
C28 C27 C26 114.28(13)
O21 C28 C33 59.60(10)
O21 C28 C27 113.70(13)
C33 C28 C27 119.34(14)
O21 C28 C29 113.52(13)
C33 C28 C29 120.84(15)
C27 C28 C29 116.06(14)
C28 C29 C30 113.83(15)
C31 C30 C29 112.49(16)
C30 C31 C32 110.59(16)
C33 C32 C31 113.51(16)
O21 C33 C28 59.31(10)
O21 C33 C32 113.95(14)
C28 C33 C32 120.15(14)
O21 C33 C34 113.48(14)
C28 C33 C34 121.28(14)
C32 C33 C34 115.09(15)
C33 C34 C35 115.16(13)
C34 C35 C22 109.82(12)
C34 C35 C36 110.64(13)
C22 C35 C36 109.31(13)
C34 C35 C26 109.16(13)
C22 C35 C26 108.26(13)
C36 C35 C26 109.61(12)
C35 C36 S2 111.21(10)
C38 C37 C42 119.08(15)
C38 C37 S2 124.72(12)
C42 C37 S2 116.18(13)
C39 C38 C37 119.49(15)
C40 C39 C38 121.30(16)
C39 C40 C41 119.40(17)
C40 C41 C42 120.19(16)
C41 C42 C37 120.52(16)

loop_
_geom_bond_atom_site_label_1
_geom_bond_atom_site_label_2
_geom_bond_distance
S1 C16 1.7617(16)
S1 C15 1.8127(15)
O12 C1 1.2145(18)
O11 C7 1.4508(19)
O11 C12 1.466(2)
C1 C2 1.506(2)
C1 C14 1.525(2)
C2 C3 1.530(3)
C3 C4 1.520(3)
C4 C5 1.527(2)
C5 C6 1.518(2)
C5 C14 1.558(2)
C6 C7 1.497(3)
C7 C12 1.484(2)
C7 C8 1.509(2)
C8 C9 1.514(3)
C9 C10 1.499(4)
C10 C11 1.534(3)
C11 C12 1.514(3)
C12 C13 1.521(2)
C13 C14 1.531(2)
C14 C15 1.546(2)
C16 C17 1.391(2)
C16 C21 1.396(2)
C17 C18 1.386(2)
C18 C19 1.381(2)
C19 C20 1.384(2)
C20 C21 1.379(2)
S2 C37 1.7642(17)
S2 C36 1.8139(16)
O21 C28 1.4521(19)
O21 C33 1.456(2)
O22 C22 1.2136(19)
C22 C23 1.500(2)
C22 C35 1.537(2)
C23 C24 1.532(3)
C24 C25 1.520(2)
C25 C26 1.529(2)
C26 C27 1.528(2)
C26 C35 1.556(2)
C27 C28 1.502(2)
C28 C33 1.478(2)
C28 C29 1.518(2)
C29 C30 1.529(3)
C30 C31 1.517(3)
C31 C32 1.517(3)
C32 C33 1.508(2)
C33 C34 1.515(2)
C34 C35 1.532(2)
C35 C36 1.550(2)
C37 C38 1.393(2)
C37 C42 1.396(2)
C38 C39 1.388(2)
C39 C40 1.379(2)
C40 C41 1.381(3)
C41 C42 1.387(3)
